data_2022017
loop_
_publ_author_name
'Jha, Kunal Kumar'
'Gruza, Barbara'
'Kumar, Prashant'
'Chodkiewicz, Michal Leszek'
'Dominiak, Paulina Maria'

_publ_section_title
;
 TAAM: a reliable and user friendly tool for hydrogen-atom location using
 routine X-ray diffraction data
;
_journal_issue 3
_journal_name_full 'Acta Crystallographica Section B Structural Science, Crystal Engineering and Materials'
_journal_paper_doi 10.1107/S2052520620002917
_journal_volume 76
_journal_year 2020
_chemical_formula_moiety 'C14 H11 N O2'
_chemical_formula_sum 'C14 H11 N O2'
_chemical_formula_weight 225.25
_space_group_crystal_system orthorhombic
_space_group_IT_number 61
_space_group_name_Hall '-P 2ac 2ab'
_space_group_name_H-M_alt 'P b c a'
_symmetry_Int_Tables_number 61
_audit_creation_date 2019-09-26
_audit_creation_method
;
Olex2 1.2
(compiled 2018.05.29 svn.r3508 for OlexSys, GUI svn.r5506)
;
_cell_angle_alpha 90.00
_cell_angle_beta 90.00
_cell_angle_gamma 90.00
_cell_formula_units_Z 8
_cell_length_a 11.827(2)
_cell_length_b 7.875(2)
_cell_length_c 23.504(5)
_cell_measurement_temperature 100(2)
_cell_volume 2189.1(8)
_computing_molecular_graphics 'Olex2 (Dolomanov et al., 2009)'
_computing_publication_material 'Olex2 (Dolomanov et al., 2009)'
_computing_structure_refinement 'olex2.refine (Bourhis et al., 2015)'
_diffrn_ambient_temperature 100(2)
_diffrn_measured_fraction_theta_full 0.9359
_diffrn_measured_fraction_theta_max 0.9359
_diffrn_measurement_device_type 'Huber diffractometer'
_diffrn_radiation_type synchrotron
_diffrn_radiation_wavelength 0.60000(2)
_diffrn_reflns_av_R_equivalents 0.0000
_diffrn_reflns_av_unetI/netI 0.0103
_diffrn_reflns_limit_h_max 28
_diffrn_reflns_limit_h_min 0
_diffrn_reflns_limit_k_max 18
_diffrn_reflns_limit_k_min 0
_diffrn_reflns_limit_l_max 55
_diffrn_reflns_limit_l_min 0
_diffrn_reflns_number 15560
_diffrn_reflns_theta_full 60.0800
_diffrn_reflns_theta_max 60.08
_diffrn_reflns_theta_min 1.73
_exptl_absorpt_coefficient_mu 0.092
_exptl_crystal_density_diffrn 1.3668
_exptl_crystal_F_000 944.4793
_refine_diff_density_max 0.3483
_refine_diff_density_min -0.4874
_refine_diff_density_rms 0.0462
_refine_ls_d_res_high 0.4100
_refine_ls_d_res_low 11.7520
_refine_ls_goodness_of_fit_ref 1.1080
_refine_ls_hydrogen_treatment refall
_refine_ls_matrix_type full
_refine_ls_number_constraints 0
_refine_ls_number_parameters 198
_refine_ls_number_reflns 15560
_refine_ls_number_restraints 0
_refine_ls_restrained_S_all 1.1080
_refine_ls_R_factor_all 0.0322
_refine_ls_R_factor_gt 0.0269
_refine_ls_shift/su_max 0.0008
_refine_ls_shift/su_mean 0.0000
_refine_ls_structure_factor_coef Fsqd
_refine_ls_weighting_details 'w=1/[\s^2^(Fo^2^)+(0.0308P)^2^+0.0445P] where P=(Fo^2^+2Fc^2^)/3'
_refine_ls_weighting_scheme calc
_refine_ls_wR_factor_gt 0.0652
_refine_ls_wR_factor_ref 0.0674
_reflns_Friedel_coverage 0.0
_reflns_limit_h_max 28
_reflns_limit_h_min 0
_reflns_limit_k_max 18
_reflns_limit_k_min 0
_reflns_limit_l_max 55
_reflns_limit_l_min 0
_reflns_number_gt 13817
_reflns_number_total 15560
_reflns_threshold_expression I>=2u(I)
_cod_data_source_file 28_TAAM_iso_max.cif
_cod_data_source_block 28_TAAM_iso_max
_cod_database_code 2022017
_olex2_refinement_description
;
;
_olex2_submission_special_instructions 'No special instructions were received'

loop_
_space_group_symop_id
_space_group_symop_operation_xyz
1 x,y,z
2 x+1/2,-y+1/2,-z
3 -x,y+1/2,-z+1/2
4 -x+1/2,-y,z+1/2
5 -x,-y,-z
6 -x-1/2,y-1/2,z
7 x,-y-1/2,z-1/2
8 x-1/2,y,-z-1/2

loop_
_atom_site_label
_atom_site_type_symbol
_atom_site_fract_x
_atom_site_fract_y
_atom_site_fract_z
_atom_site_U_iso_or_equiv
_atom_site_adp_type
_atom_site_occupancy
_atom_site_refinement_flags_posn
O(1) O 0.306971(12) 0.01480(2) 0.086693(7) 0.02100(3) Uani 1.000000 .
O(2) O -0.004695(10) 0.338224(17) 0.102830(6) 0.014662(17) Uani 1.000000 .
H(2) H 0.0578(5) 0.4122(7) 0.0984(2) 0.0264(11) Uiso 1.000000 .
N(1) N 0.125951(11) 0.106848(19) 0.108822(5) 0.013059(17) Uani 1.000000 .
C(1) C 0.214813(12) 0.07421(2) 0.072914(7) 0.01370(2) Uani 1.000000 .
C(2) C 0.177798(12) 0.12505(2) 0.014926(6) 0.012996(19) Uani 1.000000 .
C(3) C 0.236849(14) 0.11874(2) -0.036443(7) 0.01605(2) Uani 1.000000 .
H(3) H 0.3199(4) 0.0667(7) -0.0392(2) 0.0304(12) Uiso 1.000000 .
C(4) C 0.182909(17) 0.18492(3) -0.084704(7) 0.01743(2) Uani 1.000000 .
H(4) H 0.2269(5) 0.1854(8) -0.1252(2) 0.0363(14) Uiso 1.000000 .
C(5) C 0.073103(17) 0.25232(2) -0.080985(7) 0.01704(2) Uani 1.000000 .
H(5) H 0.0329(5) 0.3028(8) -0.1192(2) 0.0354(13) Uiso 1.000000 .
C(6) C 0.014168(15) 0.25487(2) -0.029276(7) 0.01556(2) Uani 1.000000 .
H(6) H -0.0704(5) 0.3050(7) -0.0270(2) 0.0320(13) Uiso 1.000000 .
C(7) C 0.068650(12) 0.190439(19) 0.018568(6) 0.012400(18) Uani 1.000000 .
C(8) C 0.026967(11) 0.181605(19) 0.079455(6) 0.012126(18) Uani 1.000000 .
H(8) H -0.0489(5) 0.0999(7) 0.0840(2) 0.0272(11) Uiso 1.000000 .
C(91 C 0.128557(13) 0.08027(2) 0.168780(6) 0.013345(19) Uani 1.000000 .
C(92 C 0.222581(15) 0.13216(3) 0.200552(8) 0.01812(3) Uani 1.000000 .
H(92 H 0.2910(5) 0.1977(9) 0.1802(2) 0.0393(15) Uiso 1.000000 .
C(93 C 0.225177(18) 0.10105(3) 0.259130(8) 0.02122(3) Uani 1.000000 .
H(93 H 0.2981(6) 0.1391(10) 0.2830(3) 0.0484(17) Uiso 1.000000 .
C(94 C 0.134527(19) 0.02023(3) 0.286087(8) 0.02024(3) Uani 1.000000 .
H(94 H 0.1361(5) -0.0101(9) 0.3308(3) 0.0467(17) Uiso 1.000000 .
C(95 C 0.039602(18) -0.02745(3) 0.254415(8) 0.02012(3) Uani 1.000000 .
H(95 H -0.0323(6) -0.0903(9) 0.2754(2) 0.0408(15) Uiso 1.000000 .
C(96 C 0.036419(15) 0.00288(3) 0.195822(7) 0.01729(2) Uani 1.000000 .
H(96 H -0.0373(5) -0.0312(8) 0.1706(2) 0.0364(14) Uiso 1.000000 .

loop_
_atom_site_aniso_label
_atom_site_aniso_U_11
_atom_site_aniso_U_22
_atom_site_aniso_U_33
_atom_site_aniso_U_12
_atom_site_aniso_U_13
_atom_site_aniso_U_23
O(1) 0.01445(4) 0.02747(7) 0.02108(5) 0.00858(4) 0.00052(4) 0.00001(5)
O(2) 0.01307(3) 0.01404(4) 0.01687(4) 0.00178(3) 0.00307(3) -0.00157(3)
N(1) 0.01176(3) 0.01446(4) 0.01296(3) 0.00161(3) 0.00147(3) 0.00111(3)
C(1) 0.01162(4) 0.01461(5) 0.01489(4) 0.00249(3) 0.00135(3) -0.00058(4)
C(2) 0.01200(4) 0.01361(5) 0.01338(4) 0.00074(3) 0.00214(3) -0.00139(3)
C(3) 0.01480(5) 0.01836(6) 0.01497(5) -0.00008(4) 0.00375(4) -0.00368(4)
C(4) 0.02089(6) 0.01786(6) 0.01353(4) -0.00154(5) 0.00419(4) -0.00225(4)
C(5) 0.02269(6) 0.01534(5) 0.01310(4) 0.00084(5) 0.00118(4) 0.00024(4)
C(6) 0.01690(5) 0.01583(5) 0.01397(4) 0.00285(4) 0.00040(4) 0.00082(4)
C(7) 0.01211(4) 0.01231(4) 0.01278(4) 0.00079(3) 0.00146(3) -0.00008(3)
C(8) 0.01062(4) 0.01223(4) 0.01353(4) 0.00004(3) 0.00177(3) 0.00032(3)
C(91 0.01353(4) 0.01334(5) 0.01317(4) -0.00021(3) 0.00081(3) 0.00078(3)
C(92 0.01608(5) 0.02213(7) 0.01615(5) -0.00310(5) -0.00127(4) 0.00098(5)
C(93 0.02002(6) 0.02771(9) 0.01593(5) 0.00024(6) -0.00310(5) 0.00003(5)
C(94 0.02379(7) 0.02328(8) 0.01366(5) 0.00368(6) 0.00068(4) 0.00167(5)
C(95 0.02240(7) 0.02294(7) 0.01502(5) -0.00230(6) 0.00413(5) 0.00219(5)
C(96 0.01677(5) 0.02064(7) 0.01444(5) -0.00389(4) 0.00245(4) 0.00022(4)

loop_
_atom_type_symbol
_atom_type_description
_atom_type_scat_dispersion_real
_atom_type_scat_dispersion_imag
_atom_type_scat_source
_atom_type_scat_dispersion_source
C C 0.00347 0.00161 'Clementi & Roetti, C., At. Data Nucl. Data Tables 1974, 14, (177-478); Clementi & Raimondi, J. Chem. Phys., 1963, 38, (2686-2689)' 'Henke, Gullikson and Davis, At. Data and Nucl. Data Tables, 1993, 54, 2'
H H 0.00000 0.00000 'Clementi & Roetti, C., At. Data Nucl. Data Tables 1974, 14, (177-478); Clementi & Raimondi, J. Chem. Phys., 1963, 38, (2686-2689)' 'Henke, Gullikson and Davis, At. Data and Nucl. Data Tables, 1993, 54, 2'
N N 0.00653 0.00323 'Clementi & Roetti, C., At. Data Nucl. Data Tables 1974, 14, (177-478); Clementi & Raimondi, J. Chem. Phys., 1963, 38, (2686-2689)' 'Henke, Gullikson and Davis, At. Data and Nucl. Data Tables, 1993, 54, 2'
O O 0.01158 0.00611 'Clementi & Roetti, C., At. Data Nucl. Data Tables 1974, 14, (177-478); Clementi & Raimondi, J. Chem. Phys., 1963, 38, (2686-2689)' 'Henke, Gullikson and Davis, At. Data and Nucl. Data Tables, 1993, 54, 2'

loop_
_geom_angle_atom_site_label_1
_geom_angle_atom_site_label_2
_geom_angle_atom_site_label_3
_geom_angle
_geom_angle_site_symmetry_1
_geom_angle_site_symmetry_3
_geom_angle_publ_flag
C(8) O(2) H(2) 106.9(3) . . ?
C(8) N(1) C(1) 113.155(12) . . ?
C(91 N(1) C(1) 124.344(13) . . ?
C(91 N(1) C(8) 122.436(12) . . ?
N(1) C(1) O(1) 126.032(15) . . ?
C(2) C(1) O(1) 127.234(14) . . ?
C(2) C(1) N(1) 106.734(12) . . ?
C(3) C(2) C(1) 129.511(14) . . ?
C(7) C(2) C(1) 108.438(12) . . ?
C(7) C(2) C(3) 122.021(14) . . ?
H(3) C(3) C(2) 121.8(3) . . ?
C(4) C(3) C(2) 117.325(15) . . ?
C(4) C(3) H(3) 120.9(3) . . ?
H(4) C(4) C(3) 119.5(3) . . ?
C(5) C(4) C(3) 120.696(14) . . ?
C(5) C(4) H(4) 119.8(3) . . ?
H(5) C(5) C(4) 119.3(3) . . ?
C(6) C(5) C(4) 121.261(16) . . ?
C(6) C(5) H(5) 119.5(3) . . ?
H(6) C(6) C(5) 120.7(3) . . ?
C(7) C(6) C(5) 117.726(15) . . ?
C(7) C(6) H(6) 121.5(3) . . ?
C(6) C(7) C(2) 120.954(13) . . ?
C(8) C(7) C(2) 110.042(12) . . ?
C(8) C(7) C(6) 128.990(13) . . ?
N(1) C(8) O(2) 112.234(12) . . ?
C(7) C(8) O(2) 114.638(13) . . ?
C(7) C(8) N(1) 101.609(11) . . ?
H(8) C(8) O(2) 104.9(3) . . ?
H(8) C(8) N(1) 111.4(3) . . ?
H(8) C(8) C(7) 112.4(3) . . ?
C(92 C(91 N(1) 120.107(14) . . ?
C(96 C(91 N(1) 119.716(14) . . ?
C(96 C(91 C(92 120.176(15) . . ?
H(92 C(92 C(91 120.1(3) . . ?
C(93 C(92 C(91 119.418(17) . . ?
C(93 C(92 H(92 120.5(3) . . ?
H(93 C(93 C(92 118.9(3) . . ?
C(94 C(93 C(92 120.584(18) . . ?
C(94 C(93 H(93 120.5(3) . . ?
H(94 C(94 C(93 122.0(3) . . ?
C(95 C(94 C(93 119.765(17) . . ?
C(95 C(94 H(94 118.3(3) . . ?
H(95 C(95 C(94 120.2(3) . . ?
C(96 C(95 C(94 120.005(17) . . ?
C(96 C(95 H(95 119.8(3) . . ?
C(95 C(96 C(91 120.012(17) . . ?
H(96 C(96 C(91 118.9(3) . . ?
H(96 C(96 C(95 121.1(3) . . ?

loop_
_geom_bond_atom_site_label_1
_geom_bond_atom_site_label_2
_geom_bond_distance
_geom_bond_site_symmetry_2
_geom_bond_publ_flag
O(1) C(1) 1.2295(2) . ?
O(2) H(2) 0.946(6) . ?
O(2) C(8) 1.40117(19) . ?
N(1) C(1) 1.37219(19) . ?
N(1) C(8) 1.48106(19) . ?
N(1) C(91 1.42506(19) . ?
C(1) C(2) 1.4865(2) . ?
C(2) C(3) 1.3957(2) . ?
C(2) C(7) 1.3924(2) . ?
C(3) H(3) 1.066(5) . ?
C(3) C(4) 1.4019(3) . ?
C(4) H(4) 1.084(6) . ?
C(4) C(5) 1.4057(3) . ?
C(5) H(5) 1.091(6) . ?
C(5) C(6) 1.4012(2) . ?
C(6) H(6) 1.077(6) . ?
C(6) C(7) 1.3918(2) . ?
C(7) C(8) 1.51522(19) . ?
C(8) H(8) 1.109(6) . ?
C(91 C(92 1.4004(2) . ?
C(91 C(96 1.4010(2) . ?
C(92 H(92 1.072(6) . ?
C(92 C(93 1.3988(3) . ?
C(93 H(93 1.071(7) . ?
C(93 C(94 1.3986(3) . ?
C(94 H(94 1.079(7) . ?
C(94 C(95 1.3984(3) . ?
C(95 H(95 1.100(7) . ?
C(95 C(96 1.3982(3) . ?
C(96 H(96 1.089(6) . ?
